data_4073529
loop_
_publ_author_name
'Schachner, J\"org A.'
'Tockner, Stefan'
'Lund, Clinton L.'
'Quail, J. Wilson'
'Rehahn, Matthias'
'M\"uller, Jens'

_publ_section_title
;
 [1]Metallocenophanes (M = Fe, Ru) of Heavier Group 13 Elements (E = Al,
 Ga):&#x00A0; Synthesis, Characterization, and Ring-Opening Polymerization
;
_journal_issue 18
_journal_name_full Organometallics
_journal_page_first 4658
_journal_paper_doi 10.1021/om7004244
_journal_volume 26
_journal_year 2007
_chemical_formula_moiety 'C3 H7, C21 H38 Al N Ru Si3'
_chemical_formula_sum 'C24 H45 Al N Ru Si3'
_chemical_formula_weight 559.93
_chemical_name_systematic
; 
 ? 
;
_space_group_IT_number 2
_symmetry_cell_setting triclinic
_symmetry_space_group_name_Hall '-P 1'
_symmetry_space_group_name_H-M 'P -1'
_atom_sites_solution_hydrogens geom
_atom_sites_solution_primary direct
_atom_sites_solution_secondary difmap
_audit_creation_method SHELXL-97
_cell_angle_alpha 110.401(4)
_cell_angle_beta 90.731(4)
_cell_angle_gamma 98.070(4)
_cell_formula_units_Z 2
_cell_length_a 9.0629(6)
_cell_length_b 12.8132(9)
_cell_length_c 13.6050(7)
_cell_measurement_reflns_used 5414
_cell_measurement_temperature 173(2)
_cell_measurement_theta_max 26.022
_cell_measurement_theta_min 0.998
_cell_volume 1462.87(17)
_computing_cell_refinement 'HKL Scalepack (Otwinowski & Minor 1997)'
_computing_data_collection 'Collect (Nonius BV, 1998)'
_computing_data_reduction 'HKL Denzo and Scalepack (Otwinowski & Minor 1997)'
_computing_molecular_graphics 'Ortep-3 for Windows (Farrugia, 1997)'
_computing_publication_material 'SHELXL-97 (Sheldrick, 1997)'
_computing_structure_refinement 'SHELXL-97 (Sheldrick, 1997)'
_computing_structure_solution 'SIR97 (Altomare et al., 1997)'
_diffrn_ambient_temperature 173(2)
_diffrn_detector_area_resol_mean 9
_diffrn_measured_fraction_theta_full 0.994
_diffrn_measured_fraction_theta_max 0.994
_diffrn_measurement_device 'Nonius KappaCCD'
_diffrn_measurement_method '\f scans and \w scans with \k offsets'
_diffrn_radiation_monochromator 'horizonally mounted graphite crystal'
_diffrn_radiation_source 'fine-focus sealed tube'
_diffrn_radiation_type MoK\a
_diffrn_radiation_wavelength 0.71073
_diffrn_reflns_av_R_equivalents 0.0931
_diffrn_reflns_av_sigmaI/netI 0.0847
_diffrn_reflns_limit_h_max 11
_diffrn_reflns_limit_h_min -11
_diffrn_reflns_limit_k_max 15
_diffrn_reflns_limit_k_min -15
_diffrn_reflns_limit_l_max 16
_diffrn_reflns_limit_l_min -16
_diffrn_reflns_number 17766
_diffrn_reflns_theta_full 26.00
_diffrn_reflns_theta_max 26.00
_diffrn_reflns_theta_min 2.63
_diffrn_standards_decay_% 0
_diffrn_standards_interval_count 0
_diffrn_standards_interval_time 0
_diffrn_standards_number 0
_exptl_absorpt_coefficient_mu 0.700
_exptl_absorpt_correction_T_max 0.932
_exptl_absorpt_correction_T_min 0.863
_exptl_absorpt_correction_type psi-scan
_exptl_absorpt_process_details 'Shelxtl 6.10 (Bruker-AXS, 2000)'
_exptl_crystal_colour colourless
_exptl_crystal_density_diffrn 1.271
_exptl_crystal_density_method 'not measured'
_exptl_crystal_description chip
_exptl_crystal_F_000 590
_exptl_crystal_size_max 0.15
_exptl_crystal_size_mid 0.10
_exptl_crystal_size_min 0.10
_refine_diff_density_max 1.310
_refine_diff_density_min -0.652
_refine_diff_density_rms 0.110
_refine_ls_extinction_method none
_refine_ls_goodness_of_fit_ref 1.028
_refine_ls_hydrogen_treatment constr
_refine_ls_matrix_type full
_refine_ls_number_parameters 339
_refine_ls_number_reflns 5714
_refine_ls_number_restraints 168
_refine_ls_restrained_S_all 1.021
_refine_ls_R_factor_all 0.0920
_refine_ls_R_factor_gt 0.0574
_refine_ls_shift/su_max 0.001
_refine_ls_shift/su_mean 0.000
_refine_ls_structure_factor_coef Fsqd
_refine_ls_weighting_details 'calc w=1/[\s^2^(Fo^2^)+(0.0519P)^2^+2.8661P] where P=(Fo^2^+2Fc^2^)/3'
_refine_ls_weighting_scheme calc
_refine_ls_wR_factor_gt 0.1219
_refine_ls_wR_factor_ref 0.1385
_reflns_number_gt 4143
_reflns_number_total 5714
_reflns_threshold_expression >2\s(I)
_cod_data_source_file om7004244-file001.cif
_cod_data_source_block 1004
_cod_database_code 4073529

loop_
_symmetry_equiv_pos_as_xyz
'x, y, z'
'-x, -y, -z'

loop_
_atom_site_label
_atom_site_type_symbol
_atom_site_fract_x
_atom_site_fract_y
_atom_site_fract_z
_atom_site_U_iso_or_equiv
_atom_site_adp_type
_atom_site_occupancy
_atom_site_symmetry_multiplicity
_atom_site_calc_flag
_atom_site_refinement_flags
_atom_site_disorder_assembly
_atom_site_disorder_group
Ru1 Ru 0.33405(5) -0.10837(4) 0.70897(3) 0.03388(15) Uani 1 1 d . . .
Si1 Si -0.04144(15) 0.20352(13) 0.81750(11) 0.0346(3) Uani 1 1 d . . .
Si2 Si 0.25778(16) 0.31397(13) 0.75566(11) 0.0352(3) Uani 1 1 d . . .
Si3 Si 0.23564(16) 0.29546(13) 0.97865(11) 0.0359(3) Uani 1 1 d . . .
Al1 Al 0.16703(15) 0.06462(13) 0.76739(11) 0.0304(3) Uani 1 1 d . . .
N1 N -0.0563(4) 0.0500(4) 0.7454(4) 0.0392(11) Uani 1 1 d . . .
C1 C 0.2546(6) -0.0071(5) 0.6287(4) 0.0378(12) Uani 1 1 d . . .
C2 C 0.2040(6) -0.1256(5) 0.5707(4) 0.0422(13) Uani 1 1 d . . .
H2 H 0.1021 -0.1596 0.5574 0.051 Uiso 1 1 calc R . .
C3 C 0.3264(7) -0.1847(5) 0.5360(4) 0.0504(15) Uani 1 1 d . . .
H3 H 0.3203 -0.2629 0.4969 0.061 Uiso 1 1 calc R . .
C4 C 0.4584(7) -0.1056(5) 0.5705(4) 0.0500(15) Uani 1 1 d . . .
H4 H 0.5575 -0.1213 0.5591 0.060 Uiso 1 1 calc R . .
C5 C 0.4170(6) 0.0015(5) 0.6253(4) 0.0412(13) Uani 1 1 d . . .
H5 H 0.4853 0.0694 0.6555 0.049 Uiso 1 1 calc R . .
C6 C 0.2266(6) -0.0284(5) 0.8489(4) 0.0385(13) Uani 1 1 d . . .
C7 C 0.1774(7) -0.1487(5) 0.8117(4) 0.0465(14) Uani 1 1 d . . .
H7 H 0.0773 -0.1840 0.7894 0.056 Uiso 1 1 calc R . .
C8 C 0.3003(7) -0.2074(5) 0.8131(5) 0.0501(15) Uani 1 1 d . . .
H8 H 0.2955 -0.2868 0.7915 0.060 Uiso 1 1 calc R . .
C9 C 0.4293(8) -0.1266(6) 0.8521(4) 0.0530(16) Uani 1 1 d . . .
H9 H 0.5276 -0.1411 0.8611 0.064 Uiso 1 1 calc R . .
C10 C 0.3843(7) -0.0185(5) 0.8755(4) 0.0458(14) Uani 1 1 d . . .
H10 H 0.4496 0.0511 0.9048 0.055 Uiso 1 1 calc R . .
C11 C 0.1661(5) 0.2332(4) 0.8358(4) 0.0296(11) Uani 1 1 d . . .
C12 C -0.1108(7) 0.0147(6) 0.6319(5) 0.063(2) Uani 1 1 d . . .
H12A H -0.1022 -0.0648 0.5956 0.094 Uiso 1 1 calc R . .
H12B H -0.0501 0.0609 0.5986 0.094 Uiso 1 1 calc R . .
H12C H -0.2155 0.0250 0.6275 0.094 Uiso 1 1 calc R . .
C13 C -0.1452(7) -0.0232(7) 0.7926(7) 0.082(3) Uani 1 1 d . . .
H13A H -0.2497 -0.0115 0.7919 0.123 Uiso 1 1 calc R . .
H13B H -0.1066 -0.0046 0.8653 0.123 Uiso 1 1 calc R . .
H13C H -0.1385 -0.1021 0.7522 0.123 Uiso 1 1 calc R . .
C14 C -0.1380(6) 0.2673(5) 0.7362(5) 0.0519(16) Uani 1 1 d . . .
H14A H -0.0877 0.2571 0.6709 0.078 Uiso 1 1 calc R . .
H14B H -0.1350 0.3480 0.7754 0.078 Uiso 1 1 calc R . .
H14C H -0.2421 0.2304 0.7195 0.078 Uiso 1 1 calc R . .
C15 C -0.1560(6) 0.2251(7) 0.9336(5) 0.0615(19) Uani 1 1 d . . .
H15A H -0.2614 0.1974 0.9097 0.092 Uiso 1 1 calc R . .
H15B H -0.1437 0.3056 0.9760 0.092 Uiso 1 1 calc R . .
H15C H -0.1232 0.1836 0.9761 0.092 Uiso 1 1 calc R . .
C16 C 0.1995(7) 0.2514(5) 0.6121(4) 0.0449(14) Uani 1 1 d . . .
H16A H 0.2064 0.1707 0.5862 0.067 Uiso 1 1 calc R . .
H16B H 0.2652 0.2890 0.5738 0.067 Uiso 1 1 calc R . .
H16C H 0.0962 0.2616 0.6010 0.067 Uiso 1 1 calc R . .
C17 C 0.4664(6) 0.3193(7) 0.7581(5) 0.0630(19) Uani 1 1 d . . .
H17A H 0.4925 0.2545 0.7732 0.095 Uiso 1 1 calc R . .
H17B H 0.5141 0.3892 0.8127 0.095 Uiso 1 1 calc R . .
H17C H 0.5013 0.3170 0.6896 0.095 Uiso 1 1 calc R . .
C18 C 0.2226(8) 0.4637(5) 0.7986(5) 0.0591(17) Uani 1 1 d . . .
H18A H 0.2720 0.5005 0.7529 0.089 Uiso 1 1 calc R . .
H18B H 0.2626 0.5040 0.8714 0.089 Uiso 1 1 calc R . .
H18C H 0.1149 0.4649 0.7940 0.089 Uiso 1 1 calc R . .
C19 C 0.1728(9) 0.4353(6) 1.0494(5) 0.067(2) Uani 1 1 d . . .
H19A H 0.2005 0.4592 1.1247 0.100 Uiso 1 1 calc R . .
H19B H 0.0642 0.4275 1.0384 0.100 Uiso 1 1 calc R . .
H19C H 0.2211 0.4917 1.0218 0.100 Uiso 1 1 calc R . .
C20 C 0.4439(6) 0.3247(6) 1.0003(5) 0.0534(16) Uani 1 1 d . . .
H20A H 0.4860 0.2584 0.9571 0.080 Uiso 1 1 calc R . .
H20B H 0.4721 0.3415 1.0746 0.080 Uiso 1 1 calc R . .
H20C H 0.4826 0.3894 0.9805 0.080 Uiso 1 1 calc R . .
C21 C 0.1766(7) 0.2031(5) 1.0556(4) 0.0486(15) Uani 1 1 d . . .
H21A H 0.2150 0.1316 1.0252 0.073 Uiso 1 1 calc R . .
H21B H 0.0673 0.1885 1.0534 0.073 Uiso 1 1 calc R . .
H21C H 0.2166 0.2408 1.1287 0.073 Uiso 1 1 calc R . .
C31 C 0.365(2) 0.412(2) 0.362(2) 0.096(8) Uani 0.263(11) 1 d PGDU A -1
H31A H 0.3393 0.4218 0.2959 0.144 Uiso 0.263(11) 1 d PG A -1
H31B H 0.3553 0.3313 0.3505 0.144 Uiso 0.263(11) 1 d PG A -1
H31C H 0.4681 0.4477 0.3865 0.144 Uiso 0.263(11) 1 d PG A -1
C32 C 0.258(2) 0.4669(19) 0.4456(16) 0.081(7) Uani 0.263(11) 1 d PGDU A -1
H32A H 0.2224 0.4150 0.4828 0.097 Uiso 0.263(11) 1 d PG A -1
H32B H 0.3126 0.5371 0.4981 0.097 Uiso 0.263(11) 1 d PG A -1
C33 C 0.124(3) 0.494(2) 0.3943(14) 0.102(7) Uani 0.263(11) 1 d PGDU A -1
H33A H 0.1530 0.5674 0.3851 0.122 Uiso 0.263(11) 1 d PG A -1
H33B H 0.0992 0.4359 0.3236 0.122 Uiso 0.263(11) 1 d PG A -1
C34 C -0.016(2) 0.500(2) 0.4568(15) 0.108(7) Uani 0.263(11) 1 d PGDU A -1
H34A H -0.0480 0.4253 0.4626 0.130 Uiso 0.263(11) 1 d PG A -1
H34B H -0.0972 0.5150 0.4166 0.130 Uiso 0.263(11) 1 d PG A -1
C35 C 0.003(2) 0.5898(18) 0.5679(18) 0.116(7) Uani 0.263(11) 1 d PGDU A -1
H35A H 0.0416 0.6642 0.5636 0.139 Uiso 0.263(11) 1 d PG A -1
H35B H 0.0769 0.5715 0.6111 0.139 Uiso 0.263(11) 1 d PG A -1
C36 C -0.147(3) 0.596(3) 0.621(2) 0.116(9) Uani 0.263(11) 1 d PGDU A -1
H36A H -0.1937 0.6562 0.6113 0.174 Uiso 0.263(11) 1 d PG A -1
H36B H -0.1280 0.6118 0.6965 0.174 Uiso 0.263(11) 1 d PG A -1
H36C H -0.2129 0.5239 0.5897 0.174 Uiso 0.263(11) 1 d PG A -1
C41 C -0.065(3) 0.455(3) 0.494(3) 0.131(11) Uani 0.237(11) 1 d PGDU A -2
H41A H -0.1187 0.3785 0.4760 0.196 Uiso 0.237(11) 1 d PG A -2
H41B H -0.1366 0.5077 0.5017 0.196 Uiso 0.237(11) 1 d PG A -2
H41C H -0.0047 0.4764 0.5604 0.196 Uiso 0.237(11) 1 d PG A -2
C42 C 0.039(3) 0.461(3) 0.406(2) 0.121(9) Uani 0.237(11) 1 d PGDU A -2
H42A H 0.0204 0.5236 0.3834 0.146 Uiso 0.237(11) 1 d PG A -2
H42B H 0.0143 0.3898 0.3442 0.146 Uiso 0.237(11) 1 d PG A -2
C43 C 0.208(3) 0.477(2) 0.4417(19) 0.115(9) Uani 0.237(11) 1 d PGDU A -2
H43A H 0.2624 0.5470 0.4351 0.137 Uiso 0.237(11) 1 d PG A -2
H43B H 0.2201 0.4826 0.5158 0.137 Uiso 0.237(11) 1 d PG A -2
C44 C 0.270(3) 0.372(2) 0.367(2) 0.122(9) Uani 0.237(11) 1 d PGDU A -2
H44A H 0.2489 0.3096 0.3951 0.146 Uiso 0.237(11) 1 d PG A -2
H44B H 0.2174 0.3468 0.2969 0.146 Uiso 0.237(11) 1 d PG A -2
C45 C 0.438(3) 0.398(3) 0.358(2) 0.124(9) Uani 0.237(11) 1 d PGDU A -2
H45A H 0.4560 0.4368 0.3074 0.149 Uiso 0.237(11) 1 d PG A -2
H45B H 0.4791 0.3259 0.3310 0.149 Uiso 0.237(11) 1 d PG A -2
C46 C 0.519(3) 0.471(4) 0.465(3) 0.131(11) Uani 0.237(11) 1 d PGDU A -2
H46A H 0.4495 0.4778 0.5208 0.196 Uiso 0.237(11) 1 d PG A -2
H46B H 0.5559 0.5467 0.4640 0.196 Uiso 0.237(11) 1 d PG A -2
H46C H 0.6034 0.4371 0.4787 0.196 Uiso 0.237(11) 1 d PG A -2

loop_
_atom_site_aniso_label
_atom_site_aniso_U_11
_atom_site_aniso_U_22
_atom_site_aniso_U_33
_atom_site_aniso_U_23
_atom_site_aniso_U_13
_atom_site_aniso_U_12
Ru1 0.0338(2) 0.0359(3) 0.0341(2) 0.01316(18) 0.00282(17) 0.01053(18)
Si1 0.0218(7) 0.0445(9) 0.0369(7) 0.0115(7) 0.0025(6) 0.0105(6)
Si2 0.0294(7) 0.0334(8) 0.0401(8) 0.0097(6) 0.0048(6) 0.0048(6)
Si3 0.0327(8) 0.0380(9) 0.0346(7) 0.0073(6) -0.0020(6) 0.0126(6)
Al1 0.0251(7) 0.0339(9) 0.0332(7) 0.0120(6) 0.0013(6) 0.0076(6)
N1 0.023(2) 0.038(3) 0.056(3) 0.018(2) 0.0003(19) 0.0009(19)
C1 0.043(3) 0.040(3) 0.033(3) 0.014(2) 0.004(2) 0.012(2)
C2 0.044(3) 0.049(4) 0.033(3) 0.012(3) -0.001(2) 0.014(3)
C3 0.069(4) 0.043(4) 0.037(3) 0.007(3) 0.005(3) 0.020(3)
C4 0.050(4) 0.055(4) 0.049(3) 0.018(3) 0.020(3) 0.023(3)
C5 0.045(3) 0.041(3) 0.042(3) 0.018(3) 0.012(2) 0.008(3)
C6 0.046(3) 0.044(3) 0.033(3) 0.018(2) 0.016(2) 0.017(3)
C7 0.052(3) 0.048(4) 0.051(3) 0.027(3) 0.019(3) 0.017(3)
C8 0.071(4) 0.040(3) 0.055(3) 0.030(3) 0.019(3) 0.026(3)
C9 0.064(4) 0.061(4) 0.046(3) 0.025(3) 0.005(3) 0.033(3)
C10 0.053(3) 0.051(4) 0.035(3) 0.014(3) -0.007(3) 0.017(3)
C11 0.026(2) 0.032(3) 0.033(2) 0.011(2) 0.002(2) 0.012(2)
C12 0.045(4) 0.055(4) 0.067(4) -0.007(3) -0.025(3) 0.016(3)
C13 0.040(4) 0.072(5) 0.152(8) 0.062(5) 0.027(4) 0.009(4)
C14 0.039(3) 0.054(4) 0.058(4) 0.011(3) -0.008(3) 0.016(3)
C15 0.030(3) 0.103(6) 0.052(3) 0.024(4) 0.015(3) 0.019(3)
C16 0.049(3) 0.047(4) 0.045(3) 0.023(3) 0.007(3) 0.006(3)
C17 0.034(3) 0.089(6) 0.062(4) 0.026(4) 0.009(3) 0.000(3)
C18 0.074(5) 0.034(4) 0.066(4) 0.014(3) 0.013(3) 0.007(3)
C19 0.090(5) 0.060(5) 0.041(3) -0.002(3) -0.006(3) 0.035(4)
C20 0.040(3) 0.058(4) 0.058(4) 0.020(3) -0.013(3) 0.000(3)
C21 0.051(3) 0.058(4) 0.037(3) 0.015(3) 0.005(3) 0.014(3)
C31 0.090(9) 0.099(11) 0.093(10) 0.031(7) 0.009(7) 0.002(7)
C32 0.092(7) 0.076(8) 0.081(8) 0.039(4) 0.007(4) 0.000(4)
C33 0.102(7) 0.102(8) 0.105(7) 0.041(4) 0.000(3) 0.015(4)
C34 0.104(7) 0.110(8) 0.112(8) 0.039(4) 0.005(4) 0.022(4)
C35 0.117(8) 0.114(8) 0.114(8) 0.037(4) 0.009(4) 0.019(5)
C36 0.116(10) 0.113(12) 0.114(10) 0.033(7) 0.008(7) 0.023(8)
C41 0.130(11) 0.129(15) 0.132(14) 0.048(9) 0.019(9) 0.010(9)
C42 0.119(9) 0.122(10) 0.123(10) 0.045(5) 0.011(4) 0.016(5)
C43 0.120(9) 0.112(10) 0.114(10) 0.045(5) 0.007(4) 0.015(5)
C44 0.124(9) 0.123(10) 0.120(10) 0.043(5) 0.010(5) 0.019(4)
C45 0.123(9) 0.125(10) 0.124(10) 0.043(5) 0.010(5) 0.022(5)
C46 0.125(12) 0.133(14) 0.131(13) 0.040(9) 0.005(9) 0.026(9)

loop_
_atom_type_symbol
_atom_type_description
_atom_type_scat_dispersion_real
_atom_type_scat_dispersion_imag
_atom_type_scat_source
C C 0.0033 0.0016 'International Tables Vol C Tables 4.2.6.8 and 6.1.1.4'
H H 0.0000 0.0000 'International Tables Vol C Tables 4.2.6.8 and 6.1.1.4'
Al Al 0.0645 0.0514 'International Tables Vol C Tables 4.2.6.8 and 6.1.1.4'
N N 0.0061 0.0033 'International Tables Vol C Tables 4.2.6.8 and 6.1.1.4'
Ru Ru -1.2594 0.8363 'International Tables Vol C Tables 4.2.6.8 and 6.1.1.4'
Si Si 0.0817 0.0704 'International Tables Vol C Tables 4.2.6.8 and 6.1.1.4'

loop_
_geom_angle_atom_site_label_1
_geom_angle_atom_site_label_2
_geom_angle_atom_site_label_3
_geom_angle
C2 Ru1 C7 105.4(2)
C2 Ru1 C6 111.8(2)
C7 Ru1 C6 39.4(2)
C2 Ru1 C1 39.5(2)
C7 Ru1 C1 113.1(2)
C6 Ru1 C1 92.9(2)
C2 Ru1 C10 147.0(2)
C7 Ru1 C10 63.5(2)
C6 Ru1 C10 39.3(2)
C1 Ru1 C10 113.2(2)
C2 Ru1 C5 63.8(2)
C7 Ru1 C5 149.1(2)
C6 Ru1 C5 114.6(2)
C1 Ru1 C5 39.6(2)
C10 Ru1 C5 108.6(2)
C2 Ru1 C8 128.8(2)
C7 Ru1 C8 38.4(2)
C6 Ru1 C8 65.9(2)
C1 Ru1 C8 151.3(2)
C10 Ru1 C8 62.9(2)
C5 Ru1 C8 167.0(2)
C2 Ru1 C3 38.2(2)
C7 Ru1 C3 127.5(2)
C6 Ru1 C3 149.5(2)
C1 Ru1 C3 66.0(2)
C10 Ru1 C3 168.9(2)
C5 Ru1 C3 63.2(2)
C8 Ru1 C3 123.6(2)
C2 Ru1 C4 63.3(2)
C7 Ru1 C4 164.6(2)
C6 Ru1 C4 152.4(2)
C1 Ru1 C4 65.8(2)
C10 Ru1 C4 131.8(2)
C5 Ru1 C4 37.8(2)
C8 Ru1 C4 139.8(2)
C3 Ru1 C4 37.2(2)
C2 Ru1 C9 165.9(2)
C7 Ru1 C9 63.5(2)
C6 Ru1 C9 66.0(2)
C1 Ru1 C9 151.0(2)
C10 Ru1 C9 38.1(2)
C5 Ru1 C9 130.2(2)
C8 Ru1 C9 37.1(2)
C3 Ru1 C9 140.8(2)
C4 Ru1 C9 125.5(2)
C2 Ru1 Al1 74.11(16)
C7 Ru1 Al1 74.73(17)
C6 Ru1 Al1 46.35(15)
C1 Ru1 Al1 46.61(14)
C10 Ru1 Al1 73.02(16)
C5 Ru1 Al1 74.40(15)
C8 Ru1 Al1 110.32(16)
C3 Ru1 Al1 109.97(17)
C4 Ru1 Al1 109.85(17)
C9 Ru1 Al1 109.17(17)
N1 Si1 C14 109.0(2)
N1 Si1 C15 108.0(3)
C14 Si1 C15 103.4(3)
N1 Si1 C11 96.6(2)
C14 Si1 C11 118.9(3)
C15 Si1 C11 120.1(2)
N1 Si1 Al1 48.07(13)
C14 Si1 Al1 130.3(2)
C15 Si1 Al1 124.6(2)
C11 Si1 Al1 48.65(16)
C16 Si2 C11 114.3(2)
C16 Si2 C18 105.5(3)
C11 Si2 C18 113.7(3)
C16 Si2 C17 103.1(3)
C11 Si2 C17 112.7(3)
C18 Si2 C17 106.6(3)
C21 Si3 C20 103.9(3)
C21 Si3 C11 114.1(2)
C20 Si3 C11 113.9(3)
C21 Si3 C19 106.7(3)
C20 Si3 C19 104.7(3)
C11 Si3 C19 112.7(3)
C6 Al1 N1 112.5(2)
C6 Al1 C1 101.3(2)
N1 Al1 C1 109.8(2)
C6 Al1 C11 122.1(2)
N1 Al1 C11 86.4(2)
C1 Al1 C11 123.7(2)
C6 Al1 Si1 126.32(16)
N1 Al1 Si1 43.11(14)
C1 Al1 Si1 130.20(17)
C11 Al1 Si1 43.41(14)
C6 Al1 Ru1 50.57(15)
N1 Al1 Ru1 126.49(15)
C1 Al1 Ru1 50.79(16)
C11 Al1 Ru1 147.11(15)
Si1 Al1 Ru1 169.26(7)
C13 N1 C12 108.5(5)
C13 N1 Si1 116.0(4)
C12 N1 Si1 113.4(4)
C13 N1 Al1 115.7(4)
C12 N1 Al1 113.6(4)
Si1 N1 Al1 88.82(18)
C2 C1 C5 102.7(5)
C2 C1 Al1 118.1(4)
C5 C1 Al1 118.9(4)
C2 C1 Ru1 69.7(3)
C5 C1 Ru1 70.7(3)
Al1 C1 Ru1 82.61(19)
C3 C2 C1 111.4(5)
C3 C2 Ru1 73.6(3)
C1 C2 Ru1 70.8(3)
C3 C2 H2 124.3
C1 C2 H2 124.3
Ru1 C2 H2 122.8
C4 C3 C2 107.4(5)
C4 C3 Ru1 71.7(3)
C2 C3 Ru1 68.2(3)
C4 C3 H3 126.3
C2 C3 H3 126.3
Ru1 C3 H3 125.3
C3 C4 C5 107.9(5)
C3 C4 Ru1 71.0(3)
C5 C4 Ru1 69.1(3)
C3 C4 H4 126.0
C5 C4 H4 126.0
Ru1 C4 H4 125.4
C4 C5 C1 110.7(5)
C4 C5 Ru1 73.0(3)
C1 C5 Ru1 69.7(3)
C4 C5 H5 124.6
C1 C5 H5 124.6
Ru1 C5 H5 124.2
C7 C6 C10 103.0(5)
C7 C6 Al1 120.5(4)
C10 C6 Al1 117.2(4)
C7 C6 Ru1 70.2(3)
C10 C6 Ru1 71.1(3)
Al1 C6 Ru1 83.08(18)
C8 C7 C6 110.7(5)
C8 C7 Ru1 73.2(3)
C6 C7 Ru1 70.3(3)
C8 C7 H7 124.6
C6 C7 H7 124.6
Ru1 C7 H7 123.4
C9 C8 C7 107.9(6)
C9 C8 Ru1 71.9(3)
C7 C8 Ru1 68.3(3)
C9 C8 H8 126.0
C7 C8 H8 126.0
Ru1 C8 H8 125.2
C8 C9 C10 106.9(6)
C8 C9 Ru1 70.9(3)
C10 C9 Ru1 68.8(3)
C8 C9 H9 126.6
C10 C9 H9 126.6
Ru1 C9 H9 125.3
C9 C10 C6 111.4(5)
C9 C10 Ru1 73.1(3)
C6 C10 Ru1 69.6(3)
C9 C10 H10 124.3
C6 C10 H10 124.3
Ru1 C10 H10 124.5
Si1 C11 Si2 114.5(3)
Si1 C11 Si3 112.7(2)
Si2 C11 Si3 112.7(2)
Si1 C11 Al1 87.9(2)
Si2 C11 Al1 112.2(2)
Si3 C11 Al1 114.8(3)
N1 C12 H12A 109.5
N1 C12 H12B 109.5
H12A C12 H12B 109.5
N1 C12 H12C 109.5
H12A C12 H12C 109.5
H12B C12 H12C 109.5
N1 C13 H13A 109.5
N1 C13 H13B 109.5
H13A C13 H13B 109.5
N1 C13 H13C 109.5
H13A C13 H13C 109.5
H13B C13 H13C 109.5
Si1 C14 H14A 109.5
Si1 C14 H14B 109.5
H14A C14 H14B 109.5
Si1 C14 H14C 109.5
H14A C14 H14C 109.5
H14B C14 H14C 109.5
Si1 C15 H15A 109.5
Si1 C15 H15B 109.5
H15A C15 H15B 109.5
Si1 C15 H15C 109.5
H15A C15 H15C 109.5
H15B C15 H15C 109.5
Si2 C16 H16A 109.5
Si2 C16 H16B 109.5
H16A C16 H16B 109.5
Si2 C16 H16C 109.5
H16A C16 H16C 109.5
H16B C16 H16C 109.5
Si2 C17 H17A 109.5
Si2 C17 H17B 109.5
H17A C17 H17B 109.5
Si2 C17 H17C 109.5
H17A C17 H17C 109.5
H17B C17 H17C 109.5
Si2 C18 H18A 109.5
Si2 C18 H18B 109.5
H18A C18 H18B 109.5
Si2 C18 H18C 109.5
H18A C18 H18C 109.5
H18B C18 H18C 109.5
Si3 C19 H19A 109.5
Si3 C19 H19B 109.5
H19A C19 H19B 109.5
Si3 C19 H19C 109.5
H19A C19 H19C 109.5
H19B C19 H19C 109.5
Si3 C20 H20A 109.5
Si3 C20 H20B 109.5
H20A C20 H20B 109.5
Si3 C20 H20C 109.5
H20A C20 H20C 109.5
H20B C20 H20C 109.5
Si3 C21 H21A 109.5
Si3 C21 H21B 109.5
H21A C21 H21B 109.5
Si3 C21 H21C 109.5
H21A C21 H21C 109.5
H21B C21 H21C 109.5
C33 C32 C31 110.7
H43A C32 H43B 102.5
C34 C33 C32 114.3
C33 C34 C35 115.0
C34 C35 C36 111.3
H41B C35 H41C 64.8
C42 C41 H41A 109.5
C42 C41 H41B 109.5
H41A C41 H41B 109.5
C42 C41 H41C 109.5
H41A C41 H41C 109.5
H41B C41 H41C 109.5
C41 C42 C43 112.3
C41 C42 H42A 109.1
C43 C42 H42A 109.1
C41 C42 H42B 109.1
C43 C42 H42B 109.1
H42A C42 H42B 107.9
C44 C43 C42 105.8
C44 C43 H43A 110.6
C42 C43 H43A 110.6
C44 C43 H43B 110.6
C42 C43 H43B 110.6
H43A C43 H43B 108.7
C45 C44 C43 111.4
C45 C44 H44A 109.4
C43 C44 H44A 109.4
C45 C44 H44B 109.4
C43 C44 H44B 109.4
H44A C44 H44B 108.0
C44 C45 C46 111.4
C44 C45 H45A 109.3
C46 C45 H45A 109.3
C44 C45 H45B 109.3
C46 C45 H45B 109.3
H45A C45 H45B 108.0
C45 C46 H46A 109.5
C45 C46 H46B 109.5
H46A C46 H46B 109.5
C45 C46 H46C 109.5
H46A C46 H46C 109.5
H46B C46 H46C 109.5

loop_
_geom_bond_atom_site_label_1
_geom_bond_atom_site_label_2
_geom_bond_distance
Ru1 C2 2.136(5)
Ru1 C7 2.141(5)
Ru1 C6 2.142(5)
Ru1 C1 2.151(5)
Ru1 C10 2.161(5)
Ru1 C5 2.164(5)
Ru1 C8 2.205(6)
Ru1 C3 2.207(5)
Ru1 C4 2.216(6)
Ru1 C9 2.218(6)
Ru1 Al1 2.7534(16)
Si1 N1 1.851(5)
Si1 C14 1.861(6)
Si1 C15 1.862(6)
Si1 C11 1.862(5)
Si1 Al1 2.708(2)
Si2 C16 1.871(5)
Si2 C11 1.875(5)
Si2 C18 1.876(7)
Si2 C17 1.882(6)
Si3 C21 1.866(6)
Si3 C20 1.871(6)
Si3 C11 1.886(5)
Si3 C19 1.886(7)
Al1 C6 2.007(6)
Al1 N1 2.015(4)
Al1 C1 2.018(5)
Al1 C11 2.034(5)
N1 C13 1.471(8)
N1 C12 1.504(7)
C1 C2 1.449(8)
C1 C5 1.463(8)
C2 C3 1.424(8)
C2 H2 0.9500
C3 C4 1.412(9)
C3 H3 0.9500
C4 C5 1.421(8)
C4 H4 0.9500
C5 H5 0.9500
C6 C7 1.445(8)
C6 C10 1.446(8)
C7 C8 1.432(8)
C7 H7 0.9500
C8 C9 1.408(9)
C8 H8 0.9500
C9 C10 1.429(8)
C9 H9 0.9500
C10 H10 0.9500
C12 H12A 0.9800
C12 H12B 0.9800
C12 H12C 0.9800
C13 H13A 0.9800
C13 H13B 0.9800
C13 H13C 0.9800
C14 H14A 0.9800
C14 H14B 0.9800
C14 H14C 0.9800
C15 H15A 0.9800
C15 H15B 0.9800
C15 H15C 0.9800
C16 H16A 0.9800
C16 H16B 0.9800
C16 H16C 0.9800
C17 H17A 0.9800
C17 H17B 0.9800
C17 H17C 0.9800
C18 H18A 0.9800
C18 H18B 0.9800
C18 H18C 0.9800
C19 H19A 0.9800
C19 H19B 0.9800
C19 H19C 0.9800
C20 H20A 0.9800
C20 H20B 0.9800
C20 H20C 0.9800
C21 H21A 0.9800
C21 H21B 0.9800
C21 H21C 0.9800
C31 C32 1.5463
C31 H31A 0.9800
C31 H31B 0.9800
C31 H31C 0.9800
C32 C33 1.5340
C32 H32A 0.9900
C32 H32B 0.9900
C33 C34 1.5324
C33 H33A 0.9900
C33 H33B 0.9900
C34 C35 1.5378
C34 H34A 0.9900
C34 H34B 0.9900
C35 C36 1.5441
C35 H35A 0.9900
C35 H35B 0.9900
C36 H36A 0.9800
C36 H36B 0.9800
C36 H36C 0.9800
C41 C42 1.5494
C41 H41A 0.9800
C41 H41B 0.9800
C41 H41C 0.9800
C42 C43 1.5688
C42 H42A 0.9901
C42 H42B 0.9900
C43 C44 1.5588
C43 H43A 0.9900
C43 H43B 0.9900
C44 C45 1.5310
C44 H44A 0.9900
C44 H44B 0.9900
C45 C46 1.5397
C45 H45A 0.9900
C45 H45B 0.9900
C46 H46A 0.9800
C46 H46B 0.9800
C46 H46C 0.9800

loop_
_geom_torsion_atom_site_label_1
_geom_torsion_atom_site_label_2
_geom_torsion_atom_site_label_3
_geom_torsion_atom_site_label_4
_geom_torsion
N1 Si1 Al1 C6 -84.8(3)
C14 Si1 Al1 C6 -164.0(3)
C15 Si1 Al1 C6 -1.4(3)
C11 Si1 Al1 C6 100.5(3)
C14 Si1 Al1 N1 -79.1(3)
C15 Si1 Al1 N1 83.5(3)
C11 Si1 Al1 N1 -174.7(3)
N1 Si1 Al1 C1 75.2(3)
C14 Si1 Al1 C1 -3.9(4)
C15 Si1 Al1 C1 158.7(3)
C11 Si1 Al1 C1 -99.5(3)
N1 Si1 Al1 C11 174.7(3)
C14 Si1 Al1 C11 95.6(3)
C15 Si1 Al1 C11 -101.8(3)
N1 Si1 Al1 Ru1 -15.6(4)
C14 Si1 Al1 Ru1 -94.7(4)
C15 Si1 Al1 Ru1 67.9(5)
C11 Si1 Al1 Ru1 169.7(4)
C2 Ru1 Al1 C6 143.6(3)
C7 Ru1 Al1 C6 32.2(3)
C1 Ru1 Al1 C6 177.0(3)
C10 Ru1 Al1 C6 -34.2(3)
C5 Ru1 Al1 C6 -149.8(3)
C8 Ru1 Al1 C6 17.4(3)
C3 Ru1 Al1 C6 157.1(3)
C4 Ru1 Al1 C6 -163.3(3)
C9 Ru1 Al1 C6 -22.1(3)
C2 Ru1 Al1 N1 53.1(2)
C7 Ru1 Al1 N1 -58.3(2)
C6 Ru1 Al1 N1 -90.5(3)
C1 Ru1 Al1 N1 86.5(3)
C10 Ru1 Al1 N1 -124.7(3)
C5 Ru1 Al1 N1 119.7(2)
C8 Ru1 Al1 N1 -73.0(3)
C3 Ru1 Al1 N1 66.6(3)
C4 Ru1 Al1 N1 106.3(2)
C9 Ru1 Al1 N1 -112.6(3)
C2 Ru1 Al1 C1 -33.4(3)
C7 Ru1 Al1 C1 -144.8(3)
C6 Ru1 Al1 C1 -177.0(3)
C10 Ru1 Al1 C1 148.8(3)
C5 Ru1 Al1 C1 33.2(2)
C8 Ru1 Al1 C1 -159.5(3)
C3 Ru1 Al1 C1 -19.9(3)
C4 Ru1 Al1 C1 19.8(3)
C9 Ru1 Al1 C1 160.9(3)
C2 Ru1 Al1 C11 -126.8(3)
C7 Ru1 Al1 C11 121.9(3)
C6 Ru1 Al1 C11 89.7(3)
C1 Ru1 Al1 C11 -93.4(3)
C10 Ru1 Al1 C11 55.5(3)
C5 Ru1 Al1 C11 -60.1(3)
C8 Ru1 Al1 C11 107.1(3)
C3 Ru1 Al1 C11 -113.3(3)
C4 Ru1 Al1 C11 -73.6(3)
C9 Ru1 Al1 C11 67.6(3)
C2 Ru1 Al1 Si1 66.3(4)
C7 Ru1 Al1 Si1 -45.1(4)
C6 Ru1 Al1 Si1 -77.3(4)
C1 Ru1 Al1 Si1 99.7(4)
C10 Ru1 Al1 Si1 -111.4(4)
C5 Ru1 Al1 Si1 132.9(4)
C8 Ru1 Al1 Si1 -59.8(4)
C3 Ru1 Al1 Si1 79.8(4)
C4 Ru1 Al1 Si1 119.5(4)
C9 Ru1 Al1 Si1 -99.3(4)
C14 Si1 N1 C13 -114.2(5)
C15 Si1 N1 C13 -2.5(5)
C11 Si1 N1 C13 122.1(5)
Al1 Si1 N1 C13 118.1(5)
C14 Si1 N1 C12 12.3(4)
C15 Si1 N1 C12 124.0(4)
C11 Si1 N1 C12 -111.3(4)
Al1 Si1 N1 C12 -115.3(4)
C14 Si1 N1 Al1 127.6(2)
C15 Si1 N1 Al1 -120.7(2)
C11 Si1 N1 Al1 4.0(2)
C6 Al1 N1 C13 1.3(5)
C1 Al1 N1 C13 113.2(5)
C11 Al1 N1 C13 -122.1(5)
Si1 Al1 N1 C13 -118.4(5)
Ru1 Al1 N1 C13 58.0(5)
C6 Al1 N1 C12 -125.2(4)
C1 Al1 N1 C12 -13.2(5)
C11 Al1 N1 C12 111.5(4)
Si1 Al1 N1 C12 115.1(4)
Ru1 Al1 N1 C12 -68.5(4)
C6 Al1 N1 Si1 119.7(2)
C1 Al1 N1 Si1 -128.3(2)
C11 Al1 N1 Si1 -3.64(19)
Ru1 Al1 N1 Si1 176.43(9)
C6 Al1 C1 C2 59.8(5)
N1 Al1 C1 C2 -59.3(5)
C11 Al1 C1 C2 -158.5(4)
Si1 Al1 C1 C2 -103.9(4)
Ru1 Al1 C1 C2 62.2(4)
C6 Al1 C1 C5 -65.5(5)
N1 Al1 C1 C5 175.4(4)
C11 Al1 C1 C5 76.2(5)
Si1 Al1 C1 C5 130.8(4)
Ru1 Al1 C1 C5 -63.1(4)
C6 Al1 C1 Ru1 -2.4(2)
N1 Al1 C1 Ru1 -121.50(19)
C11 Al1 C1 Ru1 139.31(19)
Si1 Al1 C1 Ru1 -166.09(10)
C7 Ru1 C1 C2 -86.4(4)
C6 Ru1 C1 C2 -121.5(3)
C10 Ru1 C1 C2 -156.2(3)
C5 Ru1 C1 C2 112.2(4)
C8 Ru1 C1 C2 -80.6(5)
C3 Ru1 C1 C2 35.8(3)
C4 Ru1 C1 C2 76.8(3)
C9 Ru1 C1 C2 -163.1(4)
Al1 Ru1 C1 C2 -123.7(4)
C2 Ru1 C1 C5 -112.2(4)
C7 Ru1 C1 C5 161.4(3)
C6 Ru1 C1 C5 126.3(3)
C10 Ru1 C1 C5 91.6(3)
C8 Ru1 C1 C5 167.2(4)
C3 Ru1 C1 C5 -76.4(3)
C4 Ru1 C1 C5 -35.4(3)
C9 Ru1 C1 C5 84.7(5)
Al1 Ru1 C1 C5 124.2(4)
C2 Ru1 C1 Al1 123.7(4)
C7 Ru1 C1 Al1 37.2(3)
C6 Ru1 C1 Al1 2.2(2)
C10 Ru1 C1 Al1 -32.6(3)
C5 Ru1 C1 Al1 -124.2(4)
C8 Ru1 C1 Al1 43.0(5)
C3 Ru1 C1 Al1 159.5(3)
C4 Ru1 C1 Al1 -159.6(3)
C9 Ru1 C1 Al1 -39.5(5)
C5 C1 C2 C3 0.8(6)
Al1 C1 C2 C3 -132.1(4)
Ru1 C1 C2 C3 -62.8(4)
C5 C1 C2 Ru1 63.6(3)
Al1 C1 C2 Ru1 -69.3(3)
C7 Ru1 C2 C3 -132.0(4)
C6 Ru1 C2 C3 -173.2(4)
C1 Ru1 C2 C3 120.3(5)
C10 Ru1 C2 C3 163.2(4)
C5 Ru1 C2 C3 79.1(4)
C8 Ru1 C2 C3 -97.2(4)
C4 Ru1 C2 C3 36.7(4)
C9 Ru1 C2 C3 -95.2(10)
Al1 Ru1 C2 C3 159.3(4)
C7 Ru1 C2 C1 107.7(3)
C6 Ru1 C2 C1 66.5(3)
C10 Ru1 C2 C1 42.9(6)
C5 Ru1 C2 C1 -41.1(3)
C8 Ru1 C2 C1 142.5(3)
C3 Ru1 C2 C1 -120.3(5)
C4 Ru1 C2 C1 -83.6(3)
C9 Ru1 C2 C1 144.6(9)
Al1 Ru1 C2 C1 39.0(3)
C1 C2 C3 C4 -0.2(7)
Ru1 C2 C3 C4 -61.4(4)
C1 C2 C3 Ru1 61.1(4)
C2 Ru1 C3 C4 118.1(5)
C7 Ru1 C3 C4 -177.4(4)
C6 Ru1 C3 C4 130.6(5)
C1 Ru1 C3 C4 81.1(4)
C10 Ru1 C3 C4 -7.0(14)
C5 Ru1 C3 C4 37.1(4)
C8 Ru1 C3 C4 -130.0(4)
C9 Ru1 C3 C4 -84.5(5)
Al1 Ru1 C3 C4 96.8(4)
C7 Ru1 C3 C2 64.5(5)
C6 Ru1 C3 C2 12.6(7)
C1 Ru1 C3 C2 -37.0(4)
C10 Ru1 C3 C2 -125.1(12)
C5 Ru1 C3 C2 -81.0(4)
C8 Ru1 C3 C2 111.9(4)
C4 Ru1 C3 C2 -118.1(5)
C9 Ru1 C3 C2 157.5(4)
Al1 Ru1 C3 C2 -21.3(4)
C2 C3 C4 C5 -0.4(7)
Ru1 C3 C4 C5 -59.5(4)
C2 C3 C4 Ru1 59.1(4)
C2 Ru1 C4 C3 -37.7(4)
C7 Ru1 C4 C3 7.6(11)
C6 Ru1 C4 C3 -123.9(5)
C1 Ru1 C4 C3 -81.6(4)
C10 Ru1 C4 C3 178.2(4)
C5 Ru1 C4 C3 -118.6(5)
C8 Ru1 C4 C3 81.8(5)
C9 Ru1 C4 C3 129.5(4)
Al1 Ru1 C4 C3 -97.2(4)
C2 Ru1 C4 C5 80.9(4)
C7 Ru1 C4 C5 126.3(8)
C6 Ru1 C4 C5 -5.3(7)
C1 Ru1 C4 C5 37.1(3)
C10 Ru1 C4 C5 -63.2(5)
C8 Ru1 C4 C5 -159.6(4)
C3 Ru1 C4 C5 118.6(5)
C9 Ru1 C4 C5 -111.9(4)
Al1 Ru1 C4 C5 21.4(4)
C3 C4 C5 C1 0.9(7)
Ru1 C4 C5 C1 -59.8(4)
C3 C4 C5 Ru1 60.7(4)
C2 C1 C5 C4 -1.0(6)
Al1 C1 C5 C4 131.4(4)
Ru1 C1 C5 C4 61.8(4)
C2 C1 C5 Ru1 -62.9(3)
Al1 C1 C5 Ru1 69.6(3)
C2 Ru1 C5 C4 -79.4(4)
C7 Ru1 C5 C4 -155.3(4)
C6 Ru1 C5 C4 177.3(3)
C1 Ru1 C5 C4 -120.5(5)
C10 Ru1 C5 C4 135.4(4)
C8 Ru1 C5 C4 87.8(10)
C3 Ru1 C5 C4 -36.5(4)
C9 Ru1 C5 C4 98.8(4)
Al1 Ru1 C5 C4 -159.1(4)
C2 Ru1 C5 C1 41.0(3)
C7 Ru1 C5 C1 -34.9(6)
C6 Ru1 C5 C1 -62.2(3)
C10 Ru1 C5 C1 -104.2(3)
C8 Ru1 C5 C1 -151.8(9)
C3 Ru1 C5 C1 83.9(3)
C4 Ru1 C5 C1 120.5(5)
C9 Ru1 C5 C1 -140.8(3)
Al1 Ru1 C5 C1 -38.6(3)
N1 Al1 C6 C7 57.3(5)
C1 Al1 C6 C7 -59.8(5)
C11 Al1 C6 C7 157.7(4)
Si1 Al1 C6 C7 104.8(4)
Ru1 Al1 C6 C7 -62.2(4)
N1 Al1 C6 C10 -175.9(4)
C1 Al1 C6 C10 66.9(4)
C11 Al1 C6 C10 -75.6(5)
Si1 Al1 C6 C10 -128.5(4)
Ru1 Al1 C6 C10 64.5(4)
N1 Al1 C6 Ru1 119.51(19)
C1 Al1 C6 Ru1 2.4(2)
C11 Al1 C6 Ru1 -140.15(19)
Si1 Al1 C6 Ru1 166.97(9)
C2 Ru1 C6 C7 88.0(4)
C1 Ru1 C6 C7 123.8(4)
C10 Ru1 C6 C7 -112.1(5)
C5 Ru1 C6 C7 158.2(3)
C8 Ru1 C6 C7 -36.1(4)
C3 Ru1 C6 C7 79.7(5)
C4 Ru1 C6 C7 161.7(5)
C9 Ru1 C6 C7 -76.9(4)
Al1 Ru1 C6 C7 126.0(4)
C2 Ru1 C6 C10 -159.9(3)
C7 Ru1 C6 C10 112.1(5)
C1 Ru1 C6 C10 -124.1(4)
C5 Ru1 C6 C10 -89.7(4)
C8 Ru1 C6 C10 76.0(4)
C3 Ru1 C6 C10 -168.2(4)
C4 Ru1 C6 C10 -86.2(6)
C9 Ru1 C6 C10 35.2(4)
Al1 Ru1 C6 C10 -121.9(4)
C2 Ru1 C6 Al1 -38.0(3)
C7 Ru1 C6 Al1 -126.0(4)
C1 Ru1 C6 Al1 -2.2(2)
C10 Ru1 C6 Al1 121.9(4)
C5 Ru1 C6 Al1 32.2(3)
C8 Ru1 C6 Al1 -162.1(3)
C3 Ru1 C6 Al1 -46.3(5)
C4 Ru1 C6 Al1 35.8(5)
C9 Ru1 C6 Al1 157.1(3)
C10 C6 C7 C8 -1.7(6)
Al1 C6 C7 C8 131.3(4)
Ru1 C6 C7 C8 62.4(4)
C10 C6 C7 Ru1 -64.1(3)
Al1 C6 C7 Ru1 68.9(3)
C2 Ru1 C7 C8 134.3(4)
C6 Ru1 C7 C8 -120.0(5)
C1 Ru1 C7 C8 175.5(3)
C10 Ru1 C7 C8 -79.1(4)
C5 Ru1 C7 C8 -161.1(4)
C3 Ru1 C7 C8 98.9(4)
C4 Ru1 C7 C8 93.1(9)
C9 Ru1 C7 C8 -36.3(4)
Al1 Ru1 C7 C8 -157.4(4)
C2 Ru1 C7 C6 -105.7(3)
C1 Ru1 C7 C6 -64.5(4)
C10 Ru1 C7 C6 41.0(3)
C5 Ru1 C7 C6 -41.1(6)
C8 Ru1 C7 C6 120.0(5)
C3 Ru1 C7 C6 -141.1(3)
C4 Ru1 C7 C6 -146.9(8)
C9 Ru1 C7 C6 83.7(4)
Al1 Ru1 C7 C6 -37.4(3)
C6 C7 C8 C9 0.7(6)
Ru1 C7 C8 C9 61.4(4)
C6 C7 C8 Ru1 -60.7(4)
C2 Ru1 C8 C9 179.2(3)
C7 Ru1 C8 C9 -118.5(5)
C6 Ru1 C8 C9 -81.5(4)
C1 Ru1 C8 C9 -127.1(5)
C10 Ru1 C8 C9 -37.9(4)
C5 Ru1 C8 C9 13.9(12)
C3 Ru1 C8 C9 131.7(4)
C4 Ru1 C8 C9 85.8(5)
Al1 Ru1 C8 C9 -95.2(4)
C2 Ru1 C8 C7 -62.3(5)
C6 Ru1 C8 C7 37.0(4)
C1 Ru1 C8 C7 -8.6(7)
C10 Ru1 C8 C7 80.7(4)
C5 Ru1 C8 C7 132.5(9)
C3 Ru1 C8 C7 -109.8(4)
C4 Ru1 C8 C7 -155.7(4)
C9 Ru1 C8 C7 118.5(5)
Al1 Ru1 C8 C7 23.3(4)
C7 C8 C9 C10 0.6(6)
Ru1 C8 C9 C10 59.7(4)
C7 C8 C9 Ru1 -59.1(4)
C2 Ru1 C9 C8 -2.6(11)
C7 Ru1 C9 C8 37.6(4)
C6 Ru1 C9 C8 81.3(4)
C1 Ru1 C9 C8 127.9(5)
C10 Ru1 C9 C8 117.6(5)
C5 Ru1 C9 C8 -175.9(3)
C3 Ru1 C9 C8 -80.1(5)
C4 Ru1 C9 C8 -127.8(4)
Al1 Ru1 C9 C8 98.6(3)
C2 Ru1 C9 C10 -120.2(9)
C7 Ru1 C9 C10 -80.0(4)
C6 Ru1 C9 C10 -36.3(4)
C1 Ru1 C9 C10 10.3(7)
C5 Ru1 C9 C10 66.5(5)
C8 Ru1 C9 C10 -117.6(5)
C3 Ru1 C9 C10 162.3(4)
C4 Ru1 C9 C10 114.6(4)
Al1 Ru1 C9 C10 -19.0(4)
C8 C9 C10 C6 -1.7(6)
Ru1 C9 C10 C6 59.4(4)
C8 C9 C10 Ru1 -61.1(4)
C7 C6 C10 C9 2.1(6)
Al1 C6 C10 C9 -132.8(4)
Ru1 C6 C10 C9 -61.4(4)
C7 C6 C10 Ru1 63.5(3)
Al1 C6 C10 Ru1 -71.4(3)
C2 Ru1 C10 C9 157.3(4)
C7 Ru1 C10 C9 80.2(4)
C6 Ru1 C10 C9 121.3(5)
C1 Ru1 C10 C9 -174.6(4)
C5 Ru1 C10 C9 -132.3(4)
C8 Ru1 C10 C9 36.9(4)
C3 Ru1 C10 C9 -91.3(13)
C4 Ru1 C10 C9 -97.0(4)
Al1 Ru1 C10 C9 161.3(4)
C2 Ru1 C10 C6 36.0(6)
C7 Ru1 C10 C6 -41.1(3)
C1 Ru1 C10 C6 64.1(4)
C5 Ru1 C10 C6 106.4(4)
C8 Ru1 C10 C6 -84.4(4)
C3 Ru1 C10 C6 147.3(11)
C4 Ru1 C10 C6 141.7(4)
C9 Ru1 C10 C6 -121.3(5)
Al1 Ru1 C10 C6 39.9(3)
N1 Si1 C11 Si2 109.5(3)
C14 Si1 C11 Si2 -6.5(4)
C15 Si1 C11 Si2 -135.2(3)
Al1 Si1 C11 Si2 113.5(3)
N1 Si1 C11 Si3 -120.0(3)
C14 Si1 C11 Si3 124.0(3)
C15 Si1 C11 Si3 -4.7(4)
Al1 Si1 C11 Si3 -116.0(3)
N1 Si1 C11 Al1 -4.0(2)
C14 Si1 C11 Al1 -119.9(3)
C15 Si1 C11 Al1 111.3(3)
C16 Si2 C11 Si1 -52.4(4)
C18 Si2 C11 Si1 68.8(4)
C17 Si2 C11 Si1 -169.7(3)
C16 Si2 C11 Si3 177.1(3)
C18 Si2 C11 Si3 -61.6(4)
C17 Si2 C11 Si3 59.8(4)
C16 Si2 C11 Al1 45.8(3)
C18 Si2 C11 Al1 167.0(3)
C17 Si2 C11 Al1 -71.5(3)
C21 Si3 C11 Si1 60.1(4)
C20 Si3 C11 Si1 179.2(3)
C19 Si3 C11 Si1 -61.7(4)
C21 Si3 C11 Si2 -168.5(3)
C20 Si3 C11 Si2 -49.4(4)
C19 Si3 C11 Si2 69.7(4)
C21 Si3 C11 Al1 -38.5(4)
C20 Si3 C11 Al1 80.6(3)
C19 Si3 C11 Al1 -160.3(3)
C6 Al1 C11 Si1 -110.8(2)
N1 Al1 C11 Si1 3.62(19)
C1 Al1 C11 Si1 115.0(2)
Ru1 Al1 C11 Si1 -176.48(14)
C6 Al1 C11 Si2 133.6(2)
N1 Al1 C11 Si2 -112.0(2)
C1 Al1 C11 Si2 -0.6(4)
Si1 Al1 C11 Si2 -115.6(3)
Ru1 Al1 C11 Si2 67.9(4)
C6 Al1 C11 Si3 3.3(4)
N1 Al1 C11 Si3 117.7(3)
C1 Al1 C11 Si3 -130.9(3)
Si1 Al1 C11 Si3 114.1(3)
Ru1 Al1 C11 Si3 -62.4(4)
C31 C32 C33 C34 154.9
C32 C33 C34 C35 60.3
C33 C34 C35 C36 175.3
C41 C42 C43 C44 119.1
C42 C43 C44 C45 154.6
C43 C44 C45 C46 40.7
